data_4322336
loop_
_publ_author_name
'F. Albert Cotton'
'Evgeny V. Dikarev'
'Santiago Herrero'
'Barbara Modec'

_publ_section_title
;
 Mixed Chloride/Amine Complexes of Dimolybdenum(II,II). 4. Rotational
 Isomers of Mo2Cl4(R-py)4 (R-py = 4-Picoline, 3,5-Lutidine, and
 4-tert-Butylpyridine)
;
_journal_name_full 'Inorganic Chemistry'
_journal_page_first 4882
_journal_page_last 4887
_journal_paper_doi 10.1021/ic990728k
_journal_volume 38
_journal_year 1999
_chemical_compound_source synthesized
_chemical_formula_analytical 'not measured'
_chemical_formula_moiety 'Mo2 Cl4 (N C5 H4 (C H3))4, C H Cl3'
_chemical_formula_structural '1,3,5,7 (D2h)-Mo2Cl4(pic)4, CHCl3'
_chemical_formula_sum 'C25 H29 Cl7 Mo2 N4'
_chemical_formula_weight 825.55
_chemical_melting_point ?
_chemical_name_systematic
; 
 Bis(trans-dichloro-bis(4-methylpyridine))-di-molybdenum (II),
 D2h-isomer, chloroform solvate
;
_space_group_IT_number 15
_symmetry_cell_setting monoclinic
_symmetry_space_group_name_Hall '-C 2yc'
_symmetry_space_group_name_H-M 'C 1 2/c 1'
_atom_sites_solution_hydrogens geom
_atom_sites_solution_primary direct
_atom_sites_solution_secondary difmap
_audit_creation_method SHELXL
_cell_angle_alpha 90.00
_cell_angle_beta 104.579(6)
_cell_angle_gamma 90.00
_cell_formula_units_Z 4
_cell_length_a 15.1436(6)
_cell_length_b 10.7205(5)
_cell_length_c 19.866(1)
_cell_measurement_reflns_used 250
_cell_measurement_temperature 213(2)
_cell_measurement_theta_max 20.8
_cell_measurement_theta_min 8.0
_cell_volume 3121.3(3)
_computing_cell_refinement 'MADNES (Enraf-Nonius, 1989)'
_computing_data_collection 'MADNES (Enraf-Nonius, 1989)'
_computing_data_reduction 'PROCOR (Kabsch, 1988)'
_computing_molecular_graphics 'SHELXTL V.5 (Siemens, 1994)'
_computing_publication_material CIFTAB
_computing_structure_refinement 'SHELXL-93 (Sheldrick, 1993)'
_computing_structure_solution 'SHELXTL V.5 (Siemens, 1994)'
_diffrn_ambient_temperature 213(2)
_diffrn_measurement_device 'Nonius FAST area detector'
_diffrn_measurement_method 'Ellipsoid-mask fitting'
_diffrn_radiation_monochromator graphite
_diffrn_radiation_source 'fine-focus sealed tube'
_diffrn_radiation_type MoK\a
_diffrn_radiation_wavelength 0.71073
_diffrn_reflns_av_R_equivalents 0.0893
_diffrn_reflns_av_sigmaI/netI 0.0582
_diffrn_reflns_limit_h_max 15
_diffrn_reflns_limit_h_min -16
_diffrn_reflns_limit_k_max 11
_diffrn_reflns_limit_k_min -11
_diffrn_reflns_limit_l_max 21
_diffrn_reflns_limit_l_min -19
_diffrn_reflns_number 7183
_diffrn_reflns_theta_max 22.48
_diffrn_reflns_theta_min 2.35
_diffrn_standards_number 'none (area detector data)'
_exptl_absorpt_coefficient_mu 1.426
_exptl_absorpt_correction_type none
_exptl_crystal_colour red
_exptl_crystal_density_diffrn 1.757
_exptl_crystal_density_meas ?
_exptl_crystal_density_method none
_exptl_crystal_description block-shaped
_exptl_crystal_F_000 1640
_exptl_crystal_size_max 0.13
_exptl_crystal_size_mid 0.13
_exptl_crystal_size_min 0.05
_refine_diff_density_max 0.984
_refine_diff_density_min -0.763
_refine_diff_density_rms 0.131
_refine_ls_extinction_coef noref
_refine_ls_extinction_method none
_refine_ls_goodness_of_fit_all 1.085
_refine_ls_goodness_of_fit_obs 1.085
_refine_ls_hydrogen_treatment noref
_refine_ls_matrix_type full
_refine_ls_number_parameters 179
_refine_ls_number_reflns 2002
_refine_ls_number_restraints 48
_refine_ls_restrained_S_all 1.184
_refine_ls_restrained_S_obs 1.189
_refine_ls_R_factor_all 0.0568
_refine_ls_R_factor_obs 0.0482
_refine_ls_shift/esd_max 0.000
_refine_ls_shift/esd_mean 0.000
_refine_ls_structure_factor_coef Fsqd
_refine_ls_weighting_details 'w=1/[\s^2^(Fo^2^)+(0.0542P)^2^+28.8796P] where P=(Fo^2^+2Fc^2^)/3'
_refine_ls_weighting_scheme calc
_refine_ls_wR_factor_all 0.1253
_refine_ls_wR_factor_obs 0.1155
_reflns_number_observed 1752
_reflns_number_total 2002
_reflns_observed_criterion >2sigma(I)
_cod_data_source_file ic990728k_2.cif
_cod_data_source_block Mo2Cl4(4-pic)4,CHCl3_(1a,CHCl3)
_cod_depositor_comments
;
The following automatic conversions were performed:

'_chemical_melting_point' value 'not measured' was changed to '?' -
the value is undefined or not given.

Automatic conversion script
Id: cif_fix_values 1673 2011-04-08 12:14:43Z adriana 

The following automatic conversions were performed:

'_exptl_crystal_density_meas' value 'not measured' was changed to '?'
- the value is perceived as not measured.

Automatic conversion script
Id: cif_fix_values 3008 2015-01-20 13:52:24Z robertas 

The following automatic conversions were performed:

'_refine_ls_weighting_scheme' value 'calc
w=1/[\s^2^(Fo^2^)+(0.0542P)^2^+28.8796P] where P=(Fo^2^+2Fc^2^)/3'
was changed to 'calc'. New tag '_refine_ls_weighting_details' was
created. The value of the new tag was set to
'w=1/[\s^2^(Fo^2^)+(0.0542P)^2^+28.8796P] where P=(Fo^2^+2Fc^2^)/3'.

Automatic conversion script
Id: cif_fix_values 3143 2015-03-26 13:38:13Z robertas 
;
_cod_original_cell_volume 3121.3(2)
_cod_database_code 4322336

loop_
_symmetry_equiv_pos_as_xyz
'x, y, z'
'-x, y, -z+1/2'
'x+1/2, y+1/2, z'
'-x+1/2, y+1/2, -z+1/2'
'-x, -y, -z'
'x, -y, z-1/2'
'-x+1/2, -y+1/2, -z'
'x+1/2, -y+1/2, z-1/2'

loop_
_atom_site_aniso_label
_atom_site_aniso_U_11
_atom_site_aniso_U_22
_atom_site_aniso_U_33
_atom_site_aniso_U_23
_atom_site_aniso_U_13
_atom_site_aniso_U_12
Mo1 0.0195(4) 0.0213(4) 0.0309(4) 0.0054(2) 0.0046(3) 0.0013(2)
Cl1 0.0310(10) 0.0317(10) 0.0476(11) 0.0143(8) 0.0132(8) 0.0087(7)
Cl2 0.0271(9) 0.0528(12) 0.0376(10) 0.0143(9) 0.0001(7) 0.0007(8)
N1 0.023(3) 0.020(3) 0.038(3) 0.002(2) 0.004(2) -0.005(2)
C3 0.045(5) 0.031(5) 0.065(6) 0.000(4) 0.032(4) -0.014(3)
C6 0.069(7) 0.041(5) 0.108(8) 0.004(5) 0.060(6) 0.000(4)
C6X 0.069(7) 0.041(5) 0.108(8) 0.004(5) 0.060(6) 0.000(4)
N2 0.023(3) 0.024(3) 0.038(3) -0.001(3) 0.007(2) 0.004(2)
C9 0.027(4) 0.052(5) 0.056(5) -0.024(4) 0.006(3) 0.008(4)
C12 0.044(5) 0.082(7) 0.056(5) -0.013(5) 0.014(4) 0.022(5)
C12X 0.044(5) 0.082(7) 0.056(5) -0.013(5) 0.014(4) 0.022(5)
C13 0.049(10) 0.077(14) 0.058(10) 0.020(10) 0.036(9) 0.018(10)
C13X 0.049(10) 0.077(14) 0.058(10) 0.020(10) 0.036(9) 0.018(10)

loop_
_atom_site_label
_atom_site_type_symbol
_atom_site_fract_x
_atom_site_fract_y
_atom_site_fract_z
_atom_site_U_iso_or_equiv
_atom_site_thermal_displace_type
_atom_site_occupancy
_atom_site_calc_flag
_atom_site_refinement_flags
_atom_site_disorder_group
Mo1 Mo 0.03213(3) 0.08382(5) 0.52353(3) 0.0242(3) Uani 1 d . .
Cl1 Cl -0.03365(11) 0.2515(2) 0.44551(9) 0.0362(5) Uani 1 d . .
Cl2 Cl 0.13659(11) 0.0214(2) 0.63161(9) 0.0406(5) Uani 1 d . .
N1 N 0.1535(4) 0.0933(5) 0.4792(3) 0.0277(13) Uani 1 d D 1
C1 C 0.1385(9) 0.1095(14) 0.4089(6) 0.030(3) Uiso 0.50 d PD 1
H1 H 0.0786(9) 0.1204(14) 0.3817(6) 0.037 Uiso 0.50 calc PR 1
C2 C 0.2100(9) 0.1101(14) 0.3773(7) 0.036(3) Uiso 0.50 d PD 1
H2 H 0.1990(9) 0.1214(14) 0.3290(7) 0.043 Uiso 0.50 calc PR 1
C3 C 0.3048(6) 0.0925(7) 0.4210(5) 0.044(2) Uani 1 d D 1
C4 C 0.3119(9) 0.0878(14) 0.4860(7) 0.038(4) Uiso 0.50 d PD 1
H4 H 0.3709(9) 0.0838(14) 0.5158(7) 0.046 Uiso 0.50 calc PR 1
C5 C 0.2379(9) 0.0881(14) 0.5166(7) 0.035(4) Uiso 0.50 d PD 1
H5 H 0.2493(9) 0.0846(14) 0.5653(7) 0.042 Uiso 0.50 calc PR 1
C6 C 0.3848(7) 0.0877(8) 0.3895(6) 0.066(3) Uani 0.50 d PD 1
H6A H 0.3635(7) 0.0926(8) 0.3393(6) 0.099 Uiso 0.50 calc PR 1
H6B H 0.4176(7) 0.0101(8) 0.4024(6) 0.099 Uiso 0.50 calc PR 1
H6C H 0.4252(7) 0.1574(8) 0.4065(6) 0.099 Uiso 0.50 calc PR 1
N1X N 0.1535(4) 0.0933(5) 0.4792(3) 0.990 Uiso 0.00 d PD 2
C1X C 0.1699(8) 0.1806(12) 0.4354(7) 0.027(3) Uiso 0.500(2) d PD 2
H1X H 0.1254(8) 0.2427(12) 0.4207(7) 0.033 Uiso 0.50 calc PR 2
C2X C 0.2458(9) 0.1866(13) 0.4106(7) 0.036(3) Uiso 0.50 d PD 2
H2X H 0.2566(9) 0.2576(13) 0.3861(7) 0.043 Uiso 0.50 calc PR 2
C3X C 0.3048(6) 0.0925(7) 0.4210(5) 0.990 Uiso 0.00 d PD 2
C4X C 0.3001(9) 0.0048(14) 0.4711(7) 0.036(3) Uiso 0.500(4) d PD 2
H4X H 0.3472(9) -0.0533(14) 0.4869(7) 0.043 Uiso 0.50 calc PR 2
C5X C 0.2222(9) 0.0061(14) 0.4975(8) 0.038(4) Uiso 0.50 d PD 2
H5X H 0.2167(9) -0.0562(14) 0.5296(8) 0.045 Uiso 0.50 calc PR 2
C6X C 0.3848(7) 0.0877(8) 0.3895(6) 0.066(3) Uani 0.50 d PD 2
H6X1 H 0.4188(3) 0.0114(5) 0.4036(3) 0.099 Uiso 0.50 calc PR 2
H6X2 H 0.4241(3) 0.1589(5) 0.4053(3) 0.099 Uiso 0.50 calc PR 2
H6X3 H 0.3634(3) 0.0898(5) 0.3392(3) 0.099 Uiso 0.50 calc PR 2
N2 N -0.0615(3) 0.1427(5) 0.5891(3) 0.0284(13) Uani 1 d D 3
C7 C -0.0334(8) 0.1568(13) 0.6544(6) 0.029(3) Uiso 0.50 d PD 3
H7 H 0.0291(8) 0.1469(13) 0.6755(6) 0.035 Uiso 0.50 calc PR 3
C8 C -0.0916(9) 0.1862(14) 0.6955(7) 0.039(4) Uiso 0.50 d PD 3
H8 H -0.0673(9) 0.1953(14) 0.7437(7) 0.047 Uiso 0.50 calc PR 3
C9 C -0.1838(5) 0.2028(8) 0.6688(4) 0.046(2) Uani 1 d D 3
C10 C -0.2096(9) 0.2102(13) 0.5941(6) 0.031(3) Uiso 0.50 d PD 3
H10 H -0.2685(9) 0.2372(13) 0.5712(6) 0.038 Uiso 0.50 calc PR 3
C11 C -0.1475(8) 0.1776(12) 0.5550(6) 0.027(3) Uiso 0.50 d PD 3
H11 H -0.1651(8) 0.1799(12) 0.5061(6) 0.033 Uiso 0.50 calc PR 3
C12 C -0.2505(6) 0.2315(10) 0.7126(5) 0.061(3) Uani 0.50 d PD 3
H12A H -0.3116(6) 0.2392(10) 0.6826(5) 0.091 Uiso 0.50 calc PR 3
H12B H -0.2333(6) 0.3092(10) 0.7375(5) 0.091 Uiso 0.50 calc PR 3
H12C H -0.2492(6) 0.1645(10) 0.7456(5) 0.091 Uiso 0.50 calc PR 3
N2X N -0.0615(3) 0.1427(5) 0.5891(3) 0.990 Uiso 0.00 d PD 4
C7X C -0.0725(9) 0.0642(12) 0.6448(6) 0.028(3) Uiso 0.500(2) d PD 4
H7X H -0.0350(9) -0.0067(12) 0.6553(6) 0.034 Uiso 0.50 calc PR 4
C8X C -0.1340(8) 0.0857(11) 0.6840(6) 0.025(3) Uiso 0.50 d PD 4
H8X H -0.1433(8) 0.0292(11) 0.7178(6) 0.031 Uiso 0.50 calc PR 4
C9X C -0.1838(5) 0.2028(8) 0.6688(4) 0.990 Uiso 0.00 d PD 4
C10X C -0.1725(8) 0.2764(12) 0.6233(6) 0.026(3) Uiso 0.500(3) d PD 4
H10X H -0.2058(8) 0.3512(12) 0.6148(6) 0.031 Uiso 0.50 calc PR 4
C11X C -0.1106(9) 0.2474(13) 0.5853(7) 0.033(3) Uiso 0.50 d PD 4
H11X H -0.1019(9) 0.3078(13) 0.5533(7) 0.040 Uiso 0.50 calc PR 4
C12X C -0.2505(6) 0.2315(10) 0.7126(5) 0.061(3) Uani 0.50 d PD 4
H12D H -0.2500(9) 0.1638(12) 0.7451(7) 0.091 Uiso 0.50 calc PR 4
H12E H -0.3114(9) 0.2407(12) 0.6825(7) 0.091 Uiso 0.50 calc PR 4
H12F H -0.2326(9) 0.3084(12) 0.7382(7) 0.091 Uiso 0.50 calc PR 4
C13 C -0.0025(9) 0.3784(12) 0.2827(7) 0.057(5) Uani 0.25 d PD 5
H13 H -0.0308(9) 0.3714(12) 0.3223(7) 0.069 Uiso 0.25 calc PR 5
Cl3 Cl 0.0208(9) 0.2248(11) 0.2490(9) 0.054(5) Uiso 0.25 d PD 5
Cl4 Cl 0.1078(9) 0.4414(14) 0.3072(9) 0.076(5) Uiso 0.25 d PD 5
Cl5 Cl -0.0755(9) 0.4517(15) 0.2090(8) 0.063(4) Uiso 0.25 d PD 5
C13X C -0.0025(9) 0.3784(12) 0.2827(7) 0.057(5) Uani 0.25 d PD 6
H13X H -0.0383(11) 0.3539(14) 0.3159(9) 0.069 Uiso 0.25 calc PR 6
Cl3X Cl 0.0256(11) 0.2489(14) 0.2429(9) 0.076(7) Uiso 0.25 d PD 6
Cl4X Cl 0.0987(8) 0.4605(11) 0.3281(7) 0.061(3) Uiso 0.25 d PD 6
Cl5X Cl -0.0616(7) 0.4954(11) 0.2262(6) 0.064(3) Uiso 0.25 d PD 6

loop_
_atom_type_symbol
_atom_type_description
_atom_type_scat_dispersion_real
_atom_type_scat_dispersion_imag
_atom_type_scat_source
C C 0.0033 0.0016 'International Tables Vol C Tables 4.2.6.8 and 6.1.1.4'
H H 0.0000 0.0000 'International Tables Vol C Tables 4.2.6.8 and 6.1.1.4'
N N 0.0061 0.0033 'International Tables Vol C Tables 4.2.6.8 and 6.1.1.4'
Cl Cl 0.1484 0.1585 'International Tables Vol C Tables 4.2.6.8 and 6.1.1.4'
Mo Mo -1.6832 0.6857 'International Tables Vol C Tables 4.2.6.8 and 6.1.1.4'

loop_
_geom_angle_atom_site_label_1
_geom_angle_atom_site_label_2
_geom_angle_atom_site_label_3
_geom_angle
_geom_angle_site_symmetry_1
_geom_angle_site_symmetry_3
_geom_angle_publ_flag
Mo1 Mo1 N1X 101.22(14) 5_556 . n
Mo1 Mo1 N1 101.22(14) 5_556 . y
Mo1 Mo1 N2X 101.84(14) 5_556 . n
Mo1 Mo1 N2 101.84(14) 5_556 . y
Mo1 Mo1 Cl1 105.98(6) 5_556 . y
N1 Mo1 N2 156.92(20) . . y
N1X Mo1 Cl1 87.73(14) . . n
N1 Mo1 Cl1 87.73(14) . . y
N2X Mo1 Cl1 86.80(15) . . n
N2 Mo1 Cl1 86.80(15) . . y
Mo1 Mo1 Cl2 106.19(6) 5_556 . y
N1X Mo1 Cl2 86.77(15) . . n
N1 Mo1 Cl2 86.77(15) . . y
N2X Mo1 Cl2 86.01(15) . . n
N2 Mo1 Cl2 86.01(15) . . y
Cl1 Mo1 Cl2 147.82(7) . . y
C5 N1 C1 118.2(9) . . n
C5 N1 Mo1 123.9(7) . . n
C1 N1 Mo1 117.9(6) . . n
N1 C1 C2 121.1(11) . . n
C1 C2 C3 119.0(11) . . n
C4 C3 C2 114.8(10) . . n
C4 C3 C6 123.5(10) . . n
C2 C3 C6 121.6(9) . . n
C3 C4 C5 124.6(12) . . n
N1 C5 C4 121.8(11) . . n
C1X N1X C5X 113.2(9) . . n
C1X N1X Mo1 126.3(6) . . n
C5X N1X Mo1 120.4(7) . . n
N1X C1X C2X 125.3(11) . . n
C3X C2X C1X 120.3(12) . . n
C2X C3X C4X 118.2(10) . . n
C2X C3X C6X 123.0(9) . . n
C4X C3X C6X 118.1(9) . . n
C3X C4X C5X 117.5(11) . . n
N1X C5X C4X 123.8(12) . . n
C7 N2 C11 120.6(8) . . n
C7 N2 Mo1 121.9(6) . . n
C11 N2 Mo1 117.0(6) . . n
N2 C7 C8 122.2(11) . . n
C9 C8 C7 122.6(12) . . n
C8 C9 C10 113.0(9) . . n
C8 C9 C12 124.2(9) . . n
C10 C9 C12 122.1(8) . . n
C11 C10 C9 120.7(10) . . n
N2 C11 C10 118.9(10) . . n
C11X N2X C7X 111.4(8) . . n
C11X N2X Mo1 128.8(7) . . n
C7X N2X Mo1 119.7(6) . . n
C8X C7X N2X 124.4(10) . . n
C7X C8X C9X 114.6(10) . . n
C10X C9X C8X 122.6(9) . . n
C10X C9X C12X 121.3(9) . . n
C8X C9X C12X 116.1(9) . . n
C9X C10X C11X 119.4(11) . . n
N2X C11X C10X 127.1(11) . . n
Cl4 C13 Cl5 114.2(11) . . n
Cl4 C13 Cl3 100.9(9) . . n
Cl5 C13 Cl3 103.4(10) . . n
Cl3 Cl3 C13 87.3(12) 2 2 n
Cl3 Cl3 C13 72.4(12) 2 . n
C13 Cl3 C13 42.8(10) 2 . n
Cl5 Cl4 C13 40.2(25) 2 . n
Cl5 Cl4 C13 35.6(27) 2 2 n
C13 Cl4 C13 37.2(9) . 2 n
Cl4 Cl5 C13 125.7(34) 2 2 n
Cl4 Cl5 C13 134.5(34) 2 . n
C13 Cl5 C13 47.2(11) 2 . n
Cl4 Cl5 Cl5 167.5(29) 2 2 n
C13 Cl5 Cl5 45.6(8) 2 2 n
C13 Cl5 Cl5 34.0(7) . 2 n
Cl3X C13X Cl5X 115.5(11) . . n
Cl3X C13X Cl4X 110.6(10) . . n
Cl5X C13X Cl4X 101.7(9) . . n
Cl3X Cl3X C13X 87.7(12) 2 2 n
Cl3X Cl3X C13X 60.9(11) 2 . n
C13X Cl3X C13X 48.2(12) 2 . n
Cl5X Cl4X C13X 62.2(8) 2 . n
Cl4X Cl5X C13X 79.1(10) 2 2 n
Cl4X Cl5X C13X 114.6(12) 2 . n
C13X Cl5X C13X 45.5(10) 2 . n
Cl4X Cl5X Cl5X 131.9(12) 2 2 n
C13X Cl5X Cl5X 60.4(6) 2 2 n
C13X Cl5X Cl5X 52.9(7) . 2 n

loop_
_geom_bond_atom_site_label_1
_geom_bond_atom_site_label_2
_geom_bond_distance
_geom_bond_site_symmetry_2
_geom_bond_publ_flag
Mo1 Mo1 2.1431(11) 5_556 y
Mo1 N1X 2.232(6) . n
Mo1 N1 2.232(6) . y
Mo1 N2X 2.244(5) . n
Mo1 N2 2.244(5) . y
Mo1 Cl1 2.419(2) . y
Mo1 Cl2 2.419(2) . y
N1 C5 1.309(14) . n
N1 C1 1.367(13) . n
C1 C2 1.38(2) . n
C2 C3 1.49(2) . n
C3 C4 1.271(15) . n
C3 C6 1.498(12) . n
C4 C5 1.40(2) . n
N1X C1X 1.342(13) . n
N1X C5X 1.378(14) . n
C1X C2X 1.36(2) . n
C2X C3X 1.328(15) . n
C3X C4X 1.384(15) . n
C3X C6X 1.498(12) . n
C4X C5X 1.41(2) . n
N2 C7 1.269(13) . n
N2 C11 1.360(13) . n
C7 C8 1.38(2) . n
C8 C9 1.374(14) . n
C9 C10 1.439(14) . n
C9 C12 1.521(11) . n
C10 C11 1.41(2) . n
N2X C11X 1.337(14) . n
N2X C7X 1.433(13) . n
C7X C8X 1.38(2) . n
C8X C9X 1.456(14) . n
C9X C10X 1.245(14) . n
C9X C12X 1.521(11) . n
C10X C11X 1.38(2) . n
C13 Cl4 1.75(2) . n
C13 Cl5 1.78(2) . n
C13 Cl3 1.84(2) . n
Cl3 Cl3 0.64(3) 2 n
Cl3 C13 1.76(2) 2 n
Cl4 Cl5 0.52(2) 2 n
Cl4 C13 2.18(2) 2 n
Cl5 Cl4 0.52(2) 2 n
Cl5 C13 1.39(2) 2 n
Cl5 Cl5 2.45(3) 2 n
C13X Cl3X 1.70(2) . n
C13X Cl5X 1.768(15) . n
C13X Cl4X 1.80(2) . n
Cl3X Cl3X 0.89(3) 2 n
Cl3X C13X 1.49(2) 2 n
Cl4X Cl5X 1.15(2) 2 n
Cl5X Cl4X 1.15(2) 2 n
Cl5X C13X 1.62(2) 2 n
Cl5X Cl5X 1.87(2) 2 n

loop_
_geom_torsion_atom_site_label_1
_geom_torsion_atom_site_label_2
_geom_torsion_atom_site_label_3
_geom_torsion_atom_site_label_4
_geom_torsion
_geom_torsion_site_symmetry_1
_geom_torsion_site_symmetry_2
_geom_torsion_site_symmetry_3
_geom_torsion_site_symmetry_4
_geom_torsion_publ_flag
N1 Mo1 Mo1 N2 -0.9(2) . . 5_556 5_556 y
N2 Mo1 Mo1 N1 0.9(2) . . 5_556 5_556 y
Cl1 Mo1 Mo1 Cl2 0.71(8) . . 5_556 5_556 y
Cl2 Mo1 Mo1 Cl1 -0.71(8) . . 5_556 5_556 y
